data_1542416
loop_
_publ_author_name
'Obuah, Collins'
'Jordaan, Johan H. L.'
'Darkwa, James'

_publ_section_title
;
 (Ferrocenylpyrazolyl)nickel(ii)-catalysed ethylene oligomerisation
;
_journal_issue 13
_journal_name_full 'Catal. Sci. Technol.'
_journal_page_first 4814
_journal_paper_doi 10.1039/C5CY02055G
_journal_volume 6
_journal_year 2016
_chemical_formula_moiety 'C20 H19 Br2 Fe N3 Ni'
_chemical_formula_sum 'C20 H19 Br2 Fe N3 Ni'
_chemical_formula_weight 575.76
_space_group_crystal_system monoclinic
_space_group_IT_number 14
_space_group_name_Hall '-P 2ybc'
_space_group_name_H-M_alt 'P 1 21/c 1'
_symmetry_space_group_name_Hall '-P 2ybc'
_symmetry_space_group_name_H-M 'P 1 21/c 1'
_atom_sites_solution_hydrogens geom
_audit_creation_date 2015-04-30
_audit_creation_method
;
Olex2 1.2-alpha
(compiled 2014.11.03 svn.r3071 for OlexSys, GUI svn.r4932)
;
_audit_update_record
;
2015-04-30 deposited with the CCDC.
2016-02-09 downloaded from the CCDC.
;
_cell_angle_alpha 90
_cell_angle_beta 96.7930(10)
_cell_angle_gamma 90
_cell_formula_units_Z 4
_cell_length_a 14.2482(3)
_cell_length_b 9.8031(2)
_cell_length_c 14.1378(3)
_cell_measurement_temperature 100(2)
_cell_volume 1960.86(7)
_computing_molecular_graphics 'Olex2 (Dolomanov et al., 2009)'
_computing_publication_material 'Olex2 (Dolomanov et al., 2009)'
_computing_structure_refinement 'ShelXL (Sheldrick, 2008)'
_diffrn_ambient_temperature 100.03
_diffrn_measured_fraction_theta_full 0.923
_diffrn_measured_fraction_theta_max 0.923
_diffrn_radiation_type CuK\a
_diffrn_radiation_wavelength 1.54178
_diffrn_reflns_av_R_equivalents 0.0404
_diffrn_reflns_av_unetI/netI 0.0414
_diffrn_reflns_Laue_measured_fraction_full 0.923
_diffrn_reflns_Laue_measured_fraction_max 0.923
_diffrn_reflns_limit_h_max 16
_diffrn_reflns_limit_h_min -16
_diffrn_reflns_limit_k_max 11
_diffrn_reflns_limit_k_min -11
_diffrn_reflns_limit_l_max 11
_diffrn_reflns_limit_l_min -15
_diffrn_reflns_number 12245
_diffrn_reflns_point_group_measured_fraction_full 0.923
_diffrn_reflns_point_group_measured_fraction_max 0.923
_diffrn_reflns_theta_full 66.290
_diffrn_reflns_theta_max 66.290
_diffrn_reflns_theta_min 5.490
_exptl_absorpt_coefficient_mu 11.972
_exptl_crystal_density_diffrn 1.950
_exptl_crystal_F_000 1136
_exptl_crystal_size_max 0.42
_exptl_crystal_size_mid 0.2
_exptl_crystal_size_min 0.16
_refine_diff_density_max 1.284
_refine_diff_density_min -0.665
_refine_diff_density_rms 0.166
_refine_ls_extinction_coef 0.0002(2)
_refine_ls_extinction_expression Fc^*^=kFc[1+0.001xFc^2^\l^3^/sin(2\q)]^-1/4^
_refine_ls_extinction_method 'SHELXL-2014/7 (Sheldrick 2014'
_refine_ls_goodness_of_fit_ref 1.101
_refine_ls_hydrogen_treatment constr
_refine_ls_matrix_type full
_refine_ls_number_parameters 246
_refine_ls_number_reflns 3182
_refine_ls_number_restraints 0
_refine_ls_restrained_S_all 1.101
_refine_ls_R_factor_all 0.0510
_refine_ls_R_factor_gt 0.0502
_refine_ls_shift/su_max 0.000
_refine_ls_shift/su_mean 0.000
_refine_ls_structure_factor_coef Fsqd
_refine_ls_weighting_details 'w=1/[\s^2^(Fo^2^)+(0.0933P)^2^+1.5892P] where P=(Fo^2^+2Fc^2^)/3'
_refine_ls_weighting_scheme calc
_refine_ls_wR_factor_gt 0.1279
_refine_ls_wR_factor_ref 0.1290
_reflns_Friedel_coverage 0.000
_reflns_number_gt 3110
_reflns_number_total 3182
_reflns_threshold_expression 'I > 2\s(I)'
_cod_data_source_file c5cy02055g2.cif
_cod_data_source_block obuah07
_cod_depositor_comments 'Adding full bibliography for 1542415--1542416.cif.'
_cod_database_code 1542416
_shelx_space_group_comment
;
The symmetry employed for this shelxl refinement is uniquely defined
by the following loop, which should always be used as a source of
symmetry information in preference to the above space-group names.
They are only intended as comments.
;
_shelx_estimated_absorpt_t_max 0.250
_shelx_estimated_absorpt_t_min 0.082
_olex2_refinement_description
;
1. Fixed Uiso
 At 1.2 times of:
  All C(H) groups, All C(H,H) groups
 At 1.5 times of:
  All C(H,H,H) groups
2.a Secondary CH2 refined with riding coordinates:
 C6(H6A,H6B)
2.b Aromatic/amide H refined with riding coordinates:
 C16(H16), C17(H17), C18(H18), C19(H19), C20(H20), C15(H15), C14(H14),
 C13(H13), C12(H12), C9(H9), C4(H4), C3(H3), C2(H2), C1(H1)
2.c Idealised Me refined as rotating group:
 C7(H7A,H7B,H7C)
;
_shelx_shelxl_version_number 2014/7
_olex2_submission_special_instructions 'No special instructions were received'

loop_
_space_group_symop_operation_xyz
'x, y, z'
'-x, y+1/2, -z+1/2'
'-x, -y, -z'
'x, -y-1/2, z-1/2'

loop_
_atom_site_label
_atom_site_type_symbol
_atom_site_fract_x
_atom_site_fract_y
_atom_site_fract_z
_atom_site_U_iso_or_equiv
_atom_site_adp_type
_atom_site_occupancy
_atom_site_site_symmetry_order
_atom_site_calc_flag
_atom_site_refinement_flags_posn
Br2 Br 0.23388(3) 0.13084(4) 0.18240(3) 0.0307(2) Uani 1 1 d .
Br1 Br 0.47143(3) -0.06912(4) 0.18212(3) 0.0326(2) Uani 1 1 d .
Ni1 Ni 0.32446(5) -0.05748(6) 0.24503(5) 0.0265(2) Uani 1 1 d .
Fe1 Fe 0.04955(4) -0.25421(6) 0.08452(5) 0.0270(2) Uani 1 1 d .
N3 N 0.2959(2) -0.2552(3) 0.2608(3) 0.0270(7) Uani 1 1 d .
N2 N 0.3325(2) -0.3169(3) 0.3442(2) 0.0271(7) Uani 1 1 d .
N1 N 0.3518(2) -0.0241(3) 0.3862(3) 0.0271(7) Uani 1 1 d .
C16 C -0.0011(3) -0.1969(5) 0.2083(4) 0.0397(10) Uani 1 1 d .
H16 H 0.0325 -0.1997 0.2705 0.048 Uiso 1 1 calc R
C17 C -0.0041(3) -0.0836(5) 0.1431(3) 0.0337(9) Uani 1 1 d .
H17 H 0.0275 0.0012 0.1544 0.040 Uiso 1 1 calc R
C18 C -0.0624(3) -0.1217(4) 0.0592(3) 0.0326(9) Uani 1 1 d .
H18 H -0.0770 -0.0664 0.0043 0.039 Uiso 1 1 calc R
C19 C -0.0956(3) -0.2566(5) 0.0709(4) 0.0362(10) Uani 1 1 d .
H19 H -0.1362 -0.3070 0.0255 0.043 Uiso 1 1 calc R
C20 C -0.0568(3) -0.3030(5) 0.1636(3) 0.0378(10) Uani 1 1 d .
H20 H -0.0669 -0.3900 0.1902 0.045 Uiso 1 1 calc R
C15 C 0.1841(3) -0.2075(4) 0.0603(3) 0.0282(8) Uani 1 1 d .
H15 H 0.2157 -0.1235 0.0754 0.034 Uiso 1 1 calc R
C14 C 0.1290(3) -0.2399(4) -0.0278(3) 0.0311(9) Uani 1 1 d .
H14 H 0.1175 -0.1815 -0.0815 0.037 Uiso 1 1 calc R
C13 C 0.0944(3) -0.3748(4) -0.0210(3) 0.0325(9) Uani 1 1 d .
H13 H 0.0556 -0.4222 -0.0695 0.039 Uiso 1 1 calc R
C12 C 0.1275(3) -0.4268(4) 0.0705(3) 0.0310(9) Uani 1 1 d .
H12 H 0.1146 -0.5150 0.0937 0.037 Uiso 1 1 calc R
C11 C 0.1835(3) -0.3236(4) 0.1221(3) 0.0277(8) Uani 1 1 d .
C10 C 0.2335(3) -0.3443(4) 0.2176(3) 0.0272(8) Uani 1 1 d .
C9 C 0.2295(3) -0.4615(4) 0.2733(3) 0.0292(8) Uani 1 1 d .
H9 H 0.1907 -0.5394 0.2588 0.035 Uiso 1 1 calc R
C8 C 0.2934(3) -0.4414(4) 0.3539(3) 0.0273(8) Uani 1 1 d .
C7 C 0.3194(3) -0.5322(4) 0.4364(3) 0.0310(9) Uani 1 1 d .
H7A H 0.3733 -0.5890 0.4244 0.046 Uiso 1 1 calc GR
H7B H 0.2656 -0.5908 0.4460 0.046 Uiso 1 1 calc GR
H7C H 0.3366 -0.4770 0.4936 0.046 Uiso 1 1 calc GR
C6 C 0.4128(3) -0.2558(4) 0.4017(3) 0.0290(9) Uani 1 1 d .
H6A H 0.4638 -0.2392 0.3612 0.035 Uiso 1 1 calc R
H6B H 0.4371 -0.3204 0.4525 0.035 Uiso 1 1 calc R
C5 C 0.3875(3) -0.1223(4) 0.4467(3) 0.0274(8) Uani 1 1 d .
C4 C 0.4035(3) -0.1018(4) 0.5434(3) 0.0301(9) Uani 1 1 d .
H4 H 0.4292 -0.1729 0.5842 0.036 Uiso 1 1 calc R
C3 C 0.3818(3) 0.0231(4) 0.5810(3) 0.0302(8) Uani 1 1 d .
H3 H 0.3915 0.0386 0.6478 0.036 Uiso 1 1 calc R
C2 C 0.3455(3) 0.1255(4) 0.5187(3) 0.0326(9) Uani 1 1 d .
H2 H 0.3312 0.2131 0.5420 0.039 Uiso 1 1 calc R
C1 C 0.3310(3) 0.0973(4) 0.4233(3) 0.0300(8) Uani 1 1 d .
H1 H 0.3049 0.1666 0.3811 0.036 Uiso 1 1 calc R

loop_
_atom_site_aniso_label
_atom_site_aniso_U_11
_atom_site_aniso_U_22
_atom_site_aniso_U_33
_atom_site_aniso_U_23
_atom_site_aniso_U_13
_atom_site_aniso_U_12
Br2 0.0267(3) 0.0303(3) 0.0348(3) 0.00198(14) 0.00284(18) 0.00335(15)
Br1 0.0217(3) 0.0406(3) 0.0358(3) -0.00231(15) 0.00527(19) -0.00475(15)
Ni1 0.0210(4) 0.0272(4) 0.0311(4) -0.0001(2) 0.0023(3) -0.0004(2)
Fe1 0.0168(4) 0.0309(4) 0.0332(4) 0.0006(2) 0.0026(3) -0.0002(2)
N3 0.0185(16) 0.0290(17) 0.033(2) 0.0010(12) 0.0008(13) 0.0006(11)
N2 0.0210(16) 0.0271(17) 0.0326(18) 0.0003(13) 0.0009(13) 0.0010(13)
N1 0.0190(15) 0.0278(17) 0.0345(19) -0.0008(13) 0.0033(13) -0.0010(13)
C16 0.031(2) 0.053(3) 0.036(2) 0.001(2) 0.0070(18) 0.014(2)
C17 0.023(2) 0.040(2) 0.038(3) -0.0036(17) 0.0042(17) 0.0034(17)
C18 0.0204(19) 0.035(2) 0.042(2) 0.0013(17) 0.0036(17) 0.0042(16)
C19 0.020(2) 0.042(3) 0.047(3) -0.0012(18) 0.0069(18) -0.0008(16)
C20 0.029(2) 0.043(3) 0.045(3) 0.0082(19) 0.0199(19) 0.0047(19)
C15 0.0211(19) 0.0276(19) 0.036(2) -0.0007(15) 0.0056(15) -0.0027(15)
C14 0.021(2) 0.039(2) 0.034(2) 0.0022(15) 0.0083(17) 0.0008(15)
C13 0.0203(19) 0.037(2) 0.039(2) -0.0063(16) -0.0008(16) -0.0005(16)
C12 0.0208(19) 0.030(2) 0.041(2) -0.0015(16) 0.0014(17) 0.0004(15)
C11 0.0182(17) 0.029(2) 0.036(2) -0.0029(16) 0.0038(15) -0.0002(15)
C10 0.0160(17) 0.0301(19) 0.036(2) -0.0019(16) 0.0046(15) 0.0026(14)
C9 0.0180(18) 0.030(2) 0.039(2) -0.0023(16) 0.0040(16) -0.0017(15)
C8 0.0185(19) 0.027(2) 0.037(2) -0.0013(15) 0.0061(16) 0.0007(14)
C7 0.0231(19) 0.029(2) 0.041(2) -0.0009(17) 0.0058(16) -0.0019(15)
C6 0.019(2) 0.030(2) 0.036(2) -0.0008(15) 0.0006(16) -0.0006(14)
C5 0.0153(18) 0.030(2) 0.037(2) 0.0006(15) 0.0018(15) -0.0027(14)
C4 0.0199(18) 0.032(2) 0.038(2) 0.0031(16) -0.0007(16) -0.0039(15)
C3 0.0213(18) 0.037(2) 0.032(2) -0.0006(16) 0.0022(15) -0.0038(16)
C2 0.026(2) 0.035(2) 0.037(2) -0.0042(16) 0.0050(17) 0.0019(16)
C1 0.0231(19) 0.030(2) 0.037(2) 0.0015(17) 0.0032(16) 0.0026(16)

loop_
_atom_type_symbol
_atom_type_description
_atom_type_scat_dispersion_real
_atom_type_scat_dispersion_imag
_atom_type_scat_source
C C 0.0181 0.0091 'International Tables Vol C Tables 4.2.6.8 and 6.1.1.4'
H H 0.0000 0.0000 'International Tables Vol C Tables 4.2.6.8 and 6.1.1.4'
Br Br -0.6763 1.2805 'International Tables Vol C Tables 4.2.6.8 and 6.1.1.4'
Fe Fe -1.1336 3.1974 'International Tables Vol C Tables 4.2.6.8 and 6.1.1.4'
N N 0.0311 0.0180 'International Tables Vol C Tables 4.2.6.8 and 6.1.1.4'
Ni Ni -3.0029 0.5091 'International Tables Vol C Tables 4.2.6.8 and 6.1.1.4'

loop_
_geom_angle_atom_site_label_1
_geom_angle_atom_site_label_2
_geom_angle_atom_site_label_3
_geom_angle
Br2 Ni1 Br1 111.35(3)
N3 Ni1 Br2 133.62(10)
N3 Ni1 Br1 101.29(10)
N3 Ni1 N1 93.72(14)
N1 Ni1 Br2 106.09(10)
N1 Ni1 Br1 107.68(10)
C16 Fe1 C17 41.12(19)
C16 Fe1 C18 68.33(19)
C16 Fe1 C19 68.3(2)
C16 Fe1 C14 157.0(2)
C16 Fe1 C13 160.9(2)
C17 Fe1 C18 40.31(18)
C17 Fe1 C19 68.20(18)
C17 Fe1 C14 121.33(18)
C17 Fe1 C13 156.96(19)
C18 Fe1 C14 107.99(18)
C18 Fe1 C13 122.46(18)
C19 Fe1 C18 40.43(18)
C19 Fe1 C14 124.6(2)
C19 Fe1 C13 108.67(18)
C20 Fe1 C16 40.4(2)
C20 Fe1 C17 68.57(19)
C20 Fe1 C18 68.44(19)
C20 Fe1 C19 41.0(2)
C20 Fe1 C14 161.4(2)
C20 Fe1 C13 125.06(19)
C20 Fe1 C12 107.77(18)
C15 Fe1 C16 120.99(19)
C15 Fe1 C17 106.66(17)
C15 Fe1 C18 123.69(18)
C15 Fe1 C19 160.55(19)
C15 Fe1 C20 156.52(19)
C15 Fe1 C14 40.75(18)
C15 Fe1 C13 68.27(17)
C15 Fe1 C12 68.77(17)
C14 Fe1 C13 40.24(18)
C12 Fe1 C16 124.00(19)
C12 Fe1 C17 160.82(18)
C12 Fe1 C18 157.60(18)
C12 Fe1 C19 122.22(18)
C12 Fe1 C14 68.16(18)
C12 Fe1 C13 40.38(18)
C11 Fe1 C16 106.42(18)
C11 Fe1 C17 123.27(17)
C11 Fe1 C18 160.15(17)
C11 Fe1 C19 157.31(18)
C11 Fe1 C20 120.79(18)
C11 Fe1 C15 41.24(17)
C11 Fe1 C14 68.92(17)
C11 Fe1 C13 68.68(17)
C11 Fe1 C12 41.11(16)
N2 N3 Ni1 117.5(3)
C10 N3 Ni1 135.6(3)
C10 N3 N2 105.6(3)
N3 N2 C6 119.5(3)
C8 N2 N3 111.4(3)
C8 N2 C6 128.4(3)
C5 N1 Ni1 121.8(3)
C1 N1 Ni1 120.2(3)
C1 N1 C5 118.0(4)
Fe1 C16 H16 126.3
C17 C16 Fe1 69.6(3)
C17 C16 H16 126.0
C20 C16 Fe1 69.6(3)
C20 C16 H16 126.0
C20 C16 C17 108.0(4)
Fe1 C17 H17 126.2
C16 C17 Fe1 69.3(3)
C16 C17 H17 126.2
C18 C17 Fe1 69.9(2)
C18 C17 C16 107.6(4)
C18 C17 H17 126.2
Fe1 C18 H18 126.4
C17 C18 Fe1 69.8(2)
C17 C18 H18 125.7
C17 C18 C19 108.6(4)
C19 C18 Fe1 69.7(2)
C19 C18 H18 125.7
Fe1 C19 H19 126.5
C18 C19 Fe1 69.8(2)
C18 C19 H19 126.2
C18 C19 C20 107.7(4)
C20 C19 Fe1 69.1(3)
C20 C19 H19 126.2
Fe1 C20 H20 125.7
C16 C20 Fe1 70.0(3)
C16 C20 C19 108.1(4)
C16 C20 H20 125.9
C19 C20 Fe1 69.9(2)
C19 C20 H20 125.9
Fe1 C15 H15 125.9
C14 C15 Fe1 70.4(2)
C14 C15 H15 125.9
C14 C15 C11 108.2(4)
C11 C15 Fe1 69.3(2)
C11 C15 H15 125.9
Fe1 C14 H14 126.8
C15 C14 Fe1 68.8(2)
C15 C14 H14 126.0
C13 C14 Fe1 70.0(3)
C13 C14 C15 108.0(4)
C13 C14 H14 126.0
Fe1 C13 H13 126.8
C14 C13 Fe1 69.8(2)
C14 C13 H13 125.8
C12 C13 Fe1 69.2(2)
C12 C13 C14 108.4(4)
C12 C13 H13 125.8
Fe1 C12 H12 126.2
C13 C12 Fe1 70.4(2)
C13 C12 H12 125.8
C13 C12 C11 108.4(4)
C11 C12 Fe1 69.1(2)
C11 C12 H12 125.8
C15 C11 Fe1 69.5(2)
C15 C11 C10 129.3(4)
C12 C11 Fe1 69.8(2)
C12 C11 C15 107.0(4)
C12 C11 C10 123.5(4)
C10 C11 Fe1 128.7(3)
N3 C10 C11 123.6(4)
N3 C10 C9 110.4(4)
C9 C10 C11 125.9(4)
C10 C9 H9 126.9
C8 C9 C10 106.3(4)
C8 C9 H9 126.9
N2 C8 C9 106.4(4)
N2 C8 C7 123.6(4)
C9 C8 C7 130.0(4)
C8 C7 H7A 109.5
C8 C7 H7B 109.5
C8 C7 H7C 109.5
H7A C7 H7B 109.5
H7A C7 H7C 109.5
H7B C7 H7C 109.5
N2 C6 H6A 109.1
N2 C6 H6B 109.1
N2 C6 C5 112.4(3)
H6A C6 H6B 107.9
C5 C6 H6A 109.1
C5 C6 H6B 109.1
N1 C5 C6 116.2(4)
N1 C5 C4 122.1(4)
C4 C5 C6 121.6(4)
C5 C4 H4 120.2
C5 C4 C3 119.6(4)
C3 C4 H4 120.2
C4 C3 H3 120.8
C4 C3 C2 118.5(4)
C2 C3 H3 120.8
C3 C2 H2 120.7
C1 C2 C3 118.6(4)
C1 C2 H2 120.7
N1 C1 C2 123.2(4)
N1 C1 H1 118.4
C2 C1 H1 118.4

loop_
_geom_bond_atom_site_label_1
_geom_bond_atom_site_label_2
_geom_bond_distance
Br2 Ni1 2.3637(8)
Br1 Ni1 2.3728(8)
Ni1 N3 1.999(3)
Ni1 N1 2.015(4)
Fe1 C16 2.049(5)
Fe1 C17 2.053(4)
Fe1 C18 2.055(4)
Fe1 C19 2.054(5)
Fe1 C20 2.043(4)
Fe1 C15 2.039(4)
Fe1 C14 2.061(4)
Fe1 C13 2.063(5)
Fe1 C12 2.046(4)
Fe1 C11 2.037(4)
N3 N2 1.372(5)
N3 C10 1.341(5)
N2 C8 1.356(5)
N2 C6 1.452(5)
N1 C5 1.347(5)
N1 C1 1.347(6)
C16 H16 0.9500
C16 C17 1.440(7)
C16 C20 1.412(8)
C17 H17 0.9500
C17 C18 1.416(7)
C18 H18 0.9500
C18 C19 1.420(6)
C19 H19 0.9500
C19 C20 1.434(7)
C20 H20 0.9500
C15 H15 0.9500
C15 C14 1.427(6)
C15 C11 1.436(6)
C14 H14 0.9500
C14 C13 1.418(6)
C13 H13 0.9500
C13 C12 1.418(7)
C12 H12 0.9500
C12 C11 1.434(6)
C11 C10 1.464(6)
C10 C9 1.398(6)
C9 H9 0.9500
C9 C8 1.385(6)
C8 C7 1.479(6)
C7 H7A 0.9800
C7 H7B 0.9800
C7 H7C 0.9800
C6 H6A 0.9900
C6 H6B 0.9900
C6 C5 1.516(6)
C5 C4 1.374(7)
C4 H4 0.9500
C4 C3 1.384(7)
C3 H3 0.9500
C3 C2 1.394(6)
C2 H2 0.9500
C2 C1 1.370(7)
C1 H1 0.9500

loop_
_geom_torsion_atom_site_label_1
_geom_torsion_atom_site_label_2
_geom_torsion_atom_site_label_3
_geom_torsion_atom_site_label_4
_geom_torsion
Ni1 N3 N2 C8 168.0(3)
Ni1 N3 N2 C6 -20.5(4)
Ni1 N3 C10 C11 19.6(6)
Ni1 N3 C10 C9 -165.0(3)
Ni1 N1 C5 C6 4.4(5)
Ni1 N1 C5 C4 -177.8(3)
Ni1 N1 C1 C2 178.4(3)
Fe1 C16 C17 C18 59.7(3)
Fe1 C16 C20 C19 -59.8(3)
Fe1 C17 C18 C19 59.1(3)
Fe1 C18 C19 C20 58.9(3)
Fe1 C19 C20 C16 59.8(3)
Fe1 C15 C14 C13 -59.2(3)
Fe1 C15 C11 C12 59.9(3)
Fe1 C15 C11 C10 -123.8(4)
Fe1 C14 C13 C12 -58.5(3)
Fe1 C13 C12 C11 -58.9(3)
Fe1 C12 C11 C15 -59.7(3)
Fe1 C12 C11 C10 123.7(4)
Fe1 C11 C10 N3 -99.3(4)
Fe1 C11 C10 C9 86.0(5)
N3 N2 C8 C9 0.5(4)
N3 N2 C8 C7 179.6(4)
N3 N2 C6 C5 68.7(5)
N3 C10 C9 C8 -0.3(5)
N2 N3 C10 C11 -174.8(3)
N2 N3 C10 C9 0.6(4)
N2 C6 C5 N1 -57.8(5)
N2 C6 C5 C4 124.3(4)
N1 C5 C4 C3 0.4(6)
C16 C17 C18 Fe1 -59.3(3)
C16 C17 C18 C19 -0.2(5)
C17 C16 C20 Fe1 59.2(3)
C17 C16 C20 C19 -0.6(5)
C17 C18 C19 Fe1 -59.1(3)
C17 C18 C19 C20 -0.2(5)
C18 C19 C20 Fe1 -59.4(3)
C18 C19 C20 C16 0.5(5)
C20 C16 C17 Fe1 -59.2(3)
C20 C16 C17 C18 0.4(5)
C15 C14 C13 Fe1 58.5(3)
C15 C14 C13 C12 0.0(5)
C15 C11 C10 N3 -4.9(6)
C15 C11 C10 C9 -179.7(4)
C14 C15 C11 Fe1 -59.9(3)
C14 C15 C11 C12 0.0(5)
C14 C15 C11 C10 176.2(4)
C14 C13 C12 Fe1 58.9(3)
C14 C13 C12 C11 0.0(5)
C13 C12 C11 Fe1 59.7(3)
C13 C12 C11 C15 0.0(5)
C13 C12 C11 C10 -176.5(4)
C12 C11 C10 N3 170.7(4)
C12 C11 C10 C9 -4.0(6)
C11 C15 C14 Fe1 59.2(3)
C11 C15 C14 C13 0.0(5)
C11 C10 C9 C8 175.0(4)
C10 N3 N2 C8 -0.7(4)
C10 N3 N2 C6 170.9(3)
C10 C9 C8 N2 -0.1(4)
C10 C9 C8 C7 -179.1(4)
C8 N2 C6 C5 -121.4(4)
C6 N2 C8 C9 -170.1(4)
C6 N2 C8 C7 9.0(6)
C6 C5 C4 C3 178.1(4)
C5 N1 C1 C2 0.8(6)
C5 C4 C3 C2 -1.0(6)
C4 C3 C2 C1 1.4(6)
C3 C2 C1 N1 -1.4(7)
C1 N1 C5 C6 -178.2(4)
C1 N1 C5 C4 -0.3(6)
